data_4111364
loop_
_publ_author_name
'Jun Yang'
'Mahender B. Dewal'
'Salvatore Profeta'
'Mark D. Smith'
'Youyong Li'
'Linda S. Shimizu'

_publ_section_title
;
 Origins of Selectivity for the [2+2] Cycloaddition of \a,\b-unsaturated
 Ketones within a Porous Self-assembled Organic Framework
;
_journal_name_full 'Journal of the American Chemical Society'
_journal_page_first 612
_journal_page_last 621
_journal_paper_doi 10.1021/ja076001+
_journal_volume 130
_journal_year 2008
_chemical_formula_moiety 'C12 H16 O2'
_chemical_formula_sum 'C12 H16 O2'
_chemical_formula_weight 192.25
_chemical_name_systematic
; 
 ? 
;
_space_group_IT_number 2
_symmetry_cell_setting triclinic
_symmetry_space_group_name_Hall '-P 1'
_symmetry_space_group_name_H-M 'P -1'
_atom_sites_solution_hydrogens geom
_atom_sites_solution_primary direct
_atom_sites_solution_secondary difmap
_audit_creation_method SHELXL-97
_cell_angle_alpha 74.611(3)
_cell_angle_beta 78.455(3)
_cell_angle_gamma 67.987(3)
_cell_formula_units_Z 2
_cell_length_a 6.4403(12)
_cell_length_b 6.8554(12)
_cell_length_c 12.826(2)
_cell_measurement_reflns_used 2043
_cell_measurement_temperature 150(1)
_cell_measurement_theta_max 24.101
_cell_measurement_theta_min 3.278
_cell_volume 502.95(15)
_computing_cell_refinement 'SAINT+ NT V6.22 (Bruker, 2001)'
_computing_data_collection 'SMART NT V5.625 (Bruker, 1998)'
_computing_data_reduction 'SAINT+ NT V6.22'
_computing_molecular_graphics 'SHELXTL V6.1 (Sheldrick, 2000)'
_computing_publication_material 'SHELXTL V6.1'
_computing_structure_refinement 'SHELXL-97 (Sheldrick, 1997)'
_computing_structure_solution 'SHELXS-97 (Sheldrick, 1990)'
_diffrn_ambient_temperature 150(1)
_diffrn_measured_fraction_theta_full 0.997
_diffrn_measured_fraction_theta_max 0.997
_diffrn_measurement_device_type 'Bruker SMART APEX CCD diffractometer'
_diffrn_measurement_method 'omega scans'
_diffrn_radiation_monochromator graphite
_diffrn_radiation_source 'fine-focus sealed tube'
_diffrn_radiation_type MoK\a
_diffrn_radiation_wavelength 0.71073
_diffrn_reflns_av_R_equivalents 0.0000
_diffrn_reflns_av_sigmaI/netI 0.0298
_diffrn_reflns_limit_h_max 7
_diffrn_reflns_limit_h_min -7
_diffrn_reflns_limit_k_max 7
_diffrn_reflns_limit_k_min -7
_diffrn_reflns_limit_l_max 14
_diffrn_reflns_limit_l_min 0
_diffrn_reflns_number 1899
_diffrn_reflns_theta_full 24.15
_diffrn_reflns_theta_max 24.15
_diffrn_reflns_theta_min 1.66
_diffrn_standards_decay_% <1
_exptl_absorpt_coefficient_mu 0.085
_exptl_absorpt_correction_type none
_exptl_absorpt_process_details '(TWINABS, Bruker, 2001)'
_exptl_crystal_colour colorless
_exptl_crystal_density_diffrn 1.269
_exptl_crystal_description prism
_exptl_crystal_F_000 208
_exptl_crystal_size_max 0.32
_exptl_crystal_size_mid 0.14
_exptl_crystal_size_min 0.10
_refine_diff_density_max 0.313
_refine_diff_density_min -0.181
_refine_diff_density_rms 0.049
_refine_ls_extinction_method none
_refine_ls_goodness_of_fit_ref 1.151
_refine_ls_hydrogen_treatment refU
_refine_ls_matrix_type full
_refine_ls_number_parameters 146
_refine_ls_number_reflns 1899
_refine_ls_number_restraints 0
_refine_ls_restrained_S_all 1.151
_refine_ls_R_factor_all 0.0502
_refine_ls_R_factor_gt 0.0452
_refine_ls_shift/su_max 0.000
_refine_ls_shift/su_mean 0.000
_refine_ls_structure_factor_coef Fsqd
_refine_ls_weighting_details 'calc w=1/[\s^2^(Fo^2^)+(0.0661P)^2^+0.0717P] where P=(Fo^2^+2Fc^2^)/3'
_refine_ls_weighting_scheme calc
_refine_ls_wR_factor_gt 0.1183
_refine_ls_wR_factor_ref 0.1213
_reflns_number_gt 1710
_reflns_number_total 1899
_reflns_threshold_expression >2sigma(I)
_cod_data_source_file ja076001-file001.cif
_cod_data_source_block mecpd
_cod_original_cell_volume 502.97(16)
_cod_database_code 4111364

loop_
_symmetry_equiv_pos_as_xyz
'x, y, z'
'-x, -y, -z'

loop_
_atom_site_label
_atom_site_type_symbol
_atom_site_fract_x
_atom_site_fract_y
_atom_site_fract_z
_atom_site_U_iso_or_equiv
_atom_site_adp_type
_atom_site_occupancy
_atom_site_symmetry_multiplicity
_atom_site_calc_flag
_atom_site_refinement_flags
C1 C 0.2976(3) 0.6614(3) 0.24151(16) 0.0209(5) Uani 1 1 d .
C2 C 0.4525(3) 0.4419(3) 0.22199(15) 0.0188(5) Uani 1 1 d .
H2 H 0.6046 0.4421 0.1849 0.021(5) Uiso 1 1 calc R
C3 C 0.3553(3) 0.3062(3) 0.17550(16) 0.0201(5) Uani 1 1 d .
C4 C 0.5086(4) 0.2046(3) 0.08208(16) 0.0246(5) Uani 1 1 d .
H4A H 0.4257 0.1496 0.0462 0.019(5) Uiso 1 1 calc R
H4B H 0.5627 0.3121 0.0272 0.018(5) Uiso 1 1 calc R
C5 C 0.7071(4) 0.0198(3) 0.13267(17) 0.0276(5) Uani 1 1 d .
H5A H 0.7619 -0.0988 0.0928 0.034(6) Uiso 1 1 calc R
H5B H 0.8330 0.0700 0.1318 0.050(8) Uiso 1 1 calc R
C6 C 0.6128(3) -0.0527(3) 0.24787(17) 0.0221(5) Uani 1 1 d .
C7 C 0.4079(3) 0.1275(3) 0.28088(16) 0.0208(5) Uani 1 1 d .
H7 H 0.2773 0.0825 0.3202 0.027(6) Uiso 1 1 calc R
C8 C 0.4635(3) 0.2821(3) 0.33314(16) 0.0211(5) Uani 1 1 d .
C9 C 0.2583(4) 0.4008(3) 0.40601(16) 0.0251(5) Uani 1 1 d .
H9A H 0.1233 0.3688 0.4010 0.036(6) Uiso 1 1 calc R
H9B H 0.2891 0.3572 0.4830 0.023(5) Uiso 1 1 calc R
C10 C 0.2227(4) 0.6398(3) 0.36228(16) 0.0258(5) Uani 1 1 d .
H10A H 0.0621 0.7279 0.3758 0.042(7) Uiso 1 1 calc R
H10B H 0.3144 0.6867 0.3974 0.042(7) Uiso 1 1 calc R
C11 C 0.1116(3) 0.4124(3) 0.15170(18) 0.0273(5) Uani 1 1 d .
H11A H 0.1012 0.5263 0.0859 0.038(6) Uiso 1 1 calc R
H11B H 0.0193 0.4747 0.2133 0.028(6) Uiso 1 1 calc R
H11C H 0.0569 0.3047 0.1406 0.030(6) Uiso 1 1 calc R
C12 C 0.6819(4) 0.1986(3) 0.38501(17) 0.0275(5) Uani 1 1 d .
H12A H 0.8086 0.1365 0.3333 0.023(5) Uiso 1 1 calc R
H12B H 0.6734 0.0879 0.4506 0.032(6) Uiso 1 1 calc R
H12C H 0.7043 0.3176 0.4046 0.046(7) Uiso 1 1 calc R
O1 O 0.2458(2) 0.8262(2) 0.17336(12) 0.0277(4) Uani 1 1 d .
O2 O 0.6892(2) -0.2289(2) 0.30637(12) 0.0300(4) Uani 1 1 d .

loop_
_atom_site_aniso_label
_atom_site_aniso_U_11
_atom_site_aniso_U_22
_atom_site_aniso_U_33
_atom_site_aniso_U_23
_atom_site_aniso_U_13
_atom_site_aniso_U_12
C1 0.0196(11) 0.0202(11) 0.0268(11) -0.0051(9) -0.0049(8) -0.0099(8)
C2 0.0172(10) 0.0202(10) 0.0194(10) -0.0047(8) -0.0004(8) -0.0075(8)
C3 0.0225(11) 0.0178(10) 0.0206(10) -0.0054(9) -0.0037(8) -0.0058(8)
C4 0.0304(12) 0.0212(11) 0.0225(10) -0.0068(9) -0.0038(9) -0.0069(9)
C5 0.0278(12) 0.0236(11) 0.0296(12) -0.0099(9) -0.0017(9) -0.0046(9)
C6 0.0241(11) 0.0176(10) 0.0286(11) -0.0058(9) -0.0073(9) -0.0086(9)
C7 0.0209(11) 0.0202(10) 0.0226(10) -0.0041(9) -0.0010(9) -0.0094(9)
C8 0.0234(11) 0.0190(10) 0.0206(10) -0.0030(9) -0.0042(9) -0.0068(8)
C9 0.0317(12) 0.0245(11) 0.0200(10) -0.0062(9) 0.0013(9) -0.0117(9)
C10 0.0276(12) 0.0227(11) 0.0263(11) -0.0094(9) 0.0004(9) -0.0065(9)
C11 0.0274(12) 0.0243(11) 0.0327(12) -0.0084(10) -0.0086(9) -0.0074(9)
C12 0.0318(13) 0.0245(12) 0.0277(12) -0.0046(10) -0.0095(10) -0.0087(10)
O1 0.0346(9) 0.0190(8) 0.0291(8) -0.0028(7) -0.0072(7) -0.0083(6)
O2 0.0334(9) 0.0201(8) 0.0360(9) -0.0034(7) -0.0100(7) -0.0071(6)

loop_
_atom_type_symbol
_atom_type_description
_atom_type_scat_dispersion_real
_atom_type_scat_dispersion_imag
_atom_type_scat_source
C C 0.0033 0.0016 'International Tables Vol C Tables 4.2.6.8 and 6.1.1.4'
H H 0.0000 0.0000 'International Tables Vol C Tables 4.2.6.8 and 6.1.1.4'
O O 0.0106 0.0060 'International Tables Vol C Tables 4.2.6.8 and 6.1.1.4'

loop_
_geom_angle_atom_site_label_1
_geom_angle_atom_site_label_2
_geom_angle_atom_site_label_3
_geom_angle
O1 C1 C10 125.69(18)
O1 C1 C2 126.38(19)
C10 C1 C2 107.91(17)
C1 C2 C8 107.31(16)
C1 C2 C3 118.49(16)
C8 C2 C3 90.20(14)
C1 C2 H2 112.9
C8 C2 H2 112.9
C3 C2 H2 112.9
C11 C3 C4 111.98(16)
C11 C3 C7 117.91(17)
C4 C3 C7 105.71(15)
C11 C3 C2 115.96(16)
C4 C3 C2 114.45(16)
C7 C3 C2 88.62(14)
C5 C4 C3 106.57(16)
C5 C4 H4A 110.4
C3 C4 H4A 110.4
C5 C4 H4B 110.4
C3 C4 H4B 110.4
H4A C4 H4B 108.6
C6 C5 C4 104.52(17)
C6 C5 H5A 110.8
C4 C5 H5A 110.8
C6 C5 H5B 110.8
C4 C5 H5B 110.8
H5A C5 H5B 108.9
O2 C6 C5 125.78(19)
O2 C6 C7 124.60(19)
C5 C6 C7 109.62(17)
C6 C7 C3 105.97(16)
C6 C7 C8 113.78(17)
C3 C7 C8 90.10(14)
C6 C7 H7 114.7
C3 C7 H7 114.7
C8 C7 H7 114.7
C12 C8 C9 112.55(16)
C12 C8 C2 117.41(17)
C9 C8 C2 104.15(15)
C12 C8 C7 118.70(16)
C9 C8 C7 111.73(16)
C2 C8 C7 89.56(14)
C10 C9 C8 105.25(15)
C10 C9 H9A 110.7
C8 C9 H9A 110.7
C10 C9 H9B 110.7
C8 C9 H9B 110.7
H9A C9 H9B 108.8
C1 C10 C9 105.19(16)
C1 C10 H10A 110.7
C9 C10 H10A 110.7
C1 C10 H10B 110.7
C9 C10 H10B 110.7
H10A C10 H10B 108.8
C3 C11 H11A 109.5
C3 C11 H11B 109.5
H11A C11 H11B 109.5
C3 C11 H11C 109.5
H11A C11 H11C 109.5
H11B C11 H11C 109.5
C8 C12 H12A 109.5
C8 C12 H12B 109.5
H12A C12 H12B 109.5
C8 C12 H12C 109.5
H12A C12 H12C 109.5
H12B C12 H12C 109.5

loop_
_geom_bond_atom_site_label_1
_geom_bond_atom_site_label_2
_geom_bond_distance
C1 O1 1.209(2)
C1 C10 1.512(3)
C1 C2 1.516(3)
C2 C8 1.546(3)
C2 C3 1.580(3)
C2 H2 1.0000
C3 C11 1.518(3)
C3 C4 1.533(3)
C3 C7 1.561(3)
C4 C5 1.531(3)
C4 H4A 0.9900
C4 H4B 0.9900
C5 C6 1.509(3)
C5 H5A 0.9900
C5 H5B 0.9900
C6 O2 1.219(2)
C6 C7 1.509(3)
C7 C8 1.568(3)
C7 H7 1.0000
C8 C12 1.522(3)
C8 C9 1.545(3)
C9 C10 1.528(3)
C9 H9A 0.9900
C9 H9B 0.9900
C10 H10A 0.9900
C10 H10B 0.9900
C11 H11A 0.9800
C11 H11B 0.9800
C11 H11C 0.9800
C12 H12A 0.9800
C12 H12B 0.9800
C12 H12C 0.9800

loop_
_geom_torsion_atom_site_label_1
_geom_torsion_atom_site_label_2
_geom_torsion_atom_site_label_3
_geom_torsion_atom_site_label_4
_geom_torsion
O1 C1 C2 C8 -179.04(19)
C10 C1 C2 C8 2.4(2)
O1 C1 C2 C3 -79.1(3)
C10 C1 C2 C3 102.3(2)
C1 C2 C3 C11 1.4(3)
C8 C2 C3 C11 111.25(18)
C1 C2 C3 C4 134.09(18)
C8 C2 C3 C4 -116.01(17)
C1 C2 C3 C7 -119.25(18)
C8 C2 C3 C7 -9.35(14)
C11 C3 C4 C5 -152.97(18)
C7 C3 C4 C5 -23.3(2)
C2 C3 C4 C5 72.4(2)
C3 C4 C5 C6 28.1(2)
C4 C5 C6 O2 157.7(2)
C4 C5 C6 C7 -22.5(2)
O2 C6 C7 C3 -172.06(18)
C5 C6 C7 C3 8.2(2)
O2 C6 C7 C8 90.6(2)
C5 C6 C7 C8 -89.2(2)
C11 C3 C7 C6 135.52(18)
C4 C3 C7 C6 9.4(2)
C2 C3 C7 C6 -105.61(16)
C11 C3 C7 C8 -109.65(18)
C4 C3 C7 C8 124.26(16)
C2 C3 C7 C8 9.22(14)
C1 C2 C8 C12 -108.17(19)
C3 C2 C8 C12 131.78(18)
C1 C2 C8 C9 17.0(2)
C3 C2 C8 C9 -103.03(16)
C1 C2 C8 C7 129.35(16)
C3 C2 C8 C7 9.30(14)
C6 C7 C8 C12 -23.2(2)
C3 C7 C8 C12 -130.79(18)
C6 C7 C8 C9 -156.79(17)
C3 C7 C8 C9 95.66(16)
C6 C7 C8 C2 98.13(18)
C3 C7 C8 C2 -9.42(14)
C12 C8 C9 C10 98.31(19)
C2 C8 C9 C10 -29.9(2)
C7 C8 C9 C10 -125.20(18)
O1 C1 C10 C9 160.3(2)
C2 C1 C10 C9 -21.1(2)
C8 C9 C10 C1 31.7(2)
